data_7712980
loop_
_publ_author_name
'Cui, Hui-Hui'
'Xu, Hong-Juan'
'Zhang, Tengkun'
'Luo, Shuchang'
'Tong, Wei'
'Wang, Miao'
'Wang, Jin'
'Chen, Lei'
'Tang, Yanfeng'

_publ_section_title
;
 Magnetic properties in two coordination isomeric cobalt(II) single-ion
 magnets
;
_journal_name_full 'Dalton Transactions'
_journal_paper_doi 10.1039/D3DT01105D
_journal_year 2023
_chemical_formula_moiety 'C16 H12 Co N6 O6'
_chemical_formula_sum 'C16 H12 Co N6 O6'
_chemical_formula_weight 443.25
_space_group_crystal_system monoclinic
_space_group_IT_number 15
_space_group_name_Hall '-C 2yc'
_space_group_name_H-M_alt 'C 1 2/c 1'
_atom_sites_solution_hydrogens geom
_atom_sites_solution_primary dual
_audit_creation_date 2022-03-23
_audit_creation_method
;
Olex2 1.5
(compiled 2021.08.20 svn.r13c46975 for OlexSys, GUI svn.r6394)
;
_audit_update_record
;
2022-12-13 deposited with the CCDC.	2023-05-08 downloaded from the CCDC.
;
_cell_angle_alpha 90
_cell_angle_beta 119.853(2)
_cell_angle_gamma 90
_cell_formula_units_Z 4
_cell_length_a 14.7033(7)
_cell_length_b 9.1448(4)
_cell_length_c 15.3254(8)
_cell_measurement_reflns_used 8065
_cell_measurement_temperature 296(2)
_cell_measurement_theta_max 27.47
_cell_measurement_theta_min 2.72
_cell_volume 1787.20(15)
_computing_molecular_graphics 'Olex2 1.5 (Dolomanov et al., 2009)'
_computing_publication_material 'Olex2 1.5 (Dolomanov et al., 2009)'
_computing_structure_refinement 'SHELXL 2018/3 (Sheldrick, 2015)'
_computing_structure_solution 'SHELXT 2018/2 (Sheldrick, 2018)'
_diffrn_ambient_temperature 296(2)
_diffrn_measured_fraction_theta_full 0.999
_diffrn_measured_fraction_theta_max 0.998
_diffrn_measurement_device_type 'Bruker APEX-II CCD'
_diffrn_measurement_method '\f and \w scans'
_diffrn_radiation_type MoK\a
_diffrn_radiation_wavelength 0.71073
_diffrn_reflns_av_R_equivalents 0.0254
_diffrn_reflns_av_unetI/netI 0.0139
_diffrn_reflns_Laue_measured_fraction_full 0.999
_diffrn_reflns_Laue_measured_fraction_max 0.998
_diffrn_reflns_limit_h_max 19
_diffrn_reflns_limit_h_min -19
_diffrn_reflns_limit_k_max 11
_diffrn_reflns_limit_k_min -11
_diffrn_reflns_limit_l_max 20
_diffrn_reflns_limit_l_min -19
_diffrn_reflns_number 13966
_diffrn_reflns_point_group_measured_fraction_full 0.999
_diffrn_reflns_point_group_measured_fraction_max 0.998
_diffrn_reflns_theta_full 25.242
_diffrn_reflns_theta_max 27.672
_diffrn_reflns_theta_min 2.741
_diffrn_source_current 30.0
_diffrn_source_power 1.5
_diffrn_source_voltage 50.0
_diffrn_standards_number 0
_exptl_absorpt_coefficient_mu 1.010
_exptl_absorpt_correction_T_max 0.7456
_exptl_absorpt_correction_T_min 0.4903
_exptl_absorpt_correction_type multi-scan
_exptl_absorpt_process_details
;
SADABS-2014/5 (Bruker,2014/5) was used for absorption correction.
wR2(int) was 0.1009 before and 0.0427 after correction.
The Ratio of minimum to maximum transmission is 0.6576.
The \l/2 correction factor is 0.00150.
;
_exptl_crystal_colour violet
_exptl_crystal_colour_primary violet
_exptl_crystal_density_diffrn 1.647
_exptl_crystal_description block
_exptl_crystal_F_000 900
_exptl_crystal_size_max 0.12
_exptl_crystal_size_mid 0.1
_exptl_crystal_size_min 0.08
_refine_diff_density_max 0.429
_refine_diff_density_min -1.235
_refine_diff_density_rms 0.170
_refine_ls_extinction_method none
_refine_ls_goodness_of_fit_ref 1.190
_refine_ls_hydrogen_treatment constr
_refine_ls_matrix_type full
_refine_ls_number_parameters 132
_refine_ls_number_reflns 2086
_refine_ls_number_restraints 0
_refine_ls_restrained_S_all 1.190
_refine_ls_R_factor_all 0.0615
_refine_ls_R_factor_gt 0.0480
_refine_ls_shift/su_max 0.000
_refine_ls_shift/su_mean 0.000
_refine_ls_structure_factor_coef Fsqd
_refine_ls_weighting_details 'w=1/[\s^2^(Fo^2^)+(0.0865P)^2^+1.6160P] where P=(Fo^2^+2Fc^2^)/3'
_refine_ls_weighting_scheme calc
_refine_ls_wR_factor_gt 0.1348
_refine_ls_wR_factor_ref 0.1632
_reflns_Friedel_coverage 0.000
_reflns_number_gt 1740
_reflns_number_total 2086
_reflns_threshold_expression 'I > 2\s(I)'
_cod_data_source_file d3dt01105d2.cif
_cod_data_source_block 20211206chhcono3h_0m
_cod_database_code 7712980
_shelx_shelxl_version_number 2018/3
_shelx_space_group_comment
;
The symmetry employed for this shelxl refinement is uniquely defined
by the following loop, which should always be used as a source of
symmetry information in preference to the above space-group names.
They are only intended as comments.
;
_shelx_estimated_absorpt_t_max 0.924
_shelx_estimated_absorpt_t_min 0.888
_olex2_refinement_description
;
1. Fixed Uiso
 At 1.2 times of:
  All C(H) groups
2.a Aromatic/amide H refined with riding coordinates:
 C1(H1), C2(H2), C3(H3), C6(H6), C7(H7), C8(H8)
;
_smtbx_masks_void_probe_radius 1.2
_smtbx_masks_void_truncation_radius 1.2
_olex2_submission_special_instructions 'No special instructions were received'

loop_
_space_group_symop_operation_xyz
'x, y, z'
'-x, y, -z+1/2'
'x+1/2, y+1/2, z'
'-x+1/2, y+1/2, -z+1/2'
'-x, -y, -z'
'x, -y, z-1/2'
'-x+1/2, -y+1/2, -z'
'x+1/2, -y+1/2, z-1/2'

loop_
_atom_site_label
_atom_site_type_symbol
_atom_site_fract_x
_atom_site_fract_y
_atom_site_fract_z
_atom_site_U_iso_or_equiv
_atom_site_adp_type
_atom_site_occupancy
_atom_site_site_symmetry_order
_atom_site_calc_flag
_atom_site_refinement_flags_posn
_atom_site_refinement_flags_adp
_atom_site_refinement_flags_occupancy
_atom_site_disorder_assembly
_atom_site_disorder_group
Co1 Co 0.500000 0.30142(5) 0.250000 0.0593(3) Uani 1 2 d S T P . .
O1 O 0.49413(16) 0.1267(2) 0.14820(18) 0.0645(6) Uani 1 1 d . . . . .
O2 O 0.64325(17) 0.2062(2) 0.26051(17) 0.0609(5) Uani 1 1 d . . . . .
O3 O 0.63507(18) 0.0397(2) 0.15605(19) 0.0714(6) Uani 1 1 d . . . . .
N1 N 0.47942(19) 0.4738(3) 0.33106(16) 0.0528(5) Uani 1 1 d . . . . .
N2 N 0.6526(2) 0.4190(3) 0.4235(2) 0.0611(6) Uani 1 1 d . . . . .
N3 N 0.59264(17) 0.1207(2) 0.18794(17) 0.0503(5) Uani 1 1 d . . . . .
C1 C 0.3982(2) 0.5562(3) 0.3116(2) 0.0590(7) Uani 1 1 d . . . . .
H1 H 0.332842 0.529975 0.258572 0.071 Uiso 1 1 calc R U . . .
C2 C 0.4057(2) 0.6823(3) 0.3674(2) 0.0605(7) Uani 1 1 d . . . . .
H2 H 0.346586 0.739086 0.350081 0.073 Uiso 1 1 calc R U . . .
C3 C 0.4997(2) 0.7204(3) 0.4466(2) 0.0557(7) Uani 1 1 d . . . . .
H3 H 0.506047 0.803817 0.483964 0.067 Uiso 1 1 calc R U . . .
C4 C 0.58787(19) 0.6313(3) 0.47174(17) 0.0438(5) Uani 1 1 d . . . . .
C5 C 0.5738(2) 0.5098(3) 0.41068(17) 0.0452(5) Uani 1 1 d . . . . .
C6 C 0.7459(2) 0.4459(3) 0.4993(3) 0.0637(7) Uani 1 1 d . . . . .
H6 H 0.800798 0.385254 0.508716 0.076 Uiso 1 1 calc R U . . .
C7 C 0.7676(2) 0.5601(3) 0.5668(2) 0.0612(7) Uani 1 1 d . . . . .
H7 H 0.835118 0.572556 0.620833 0.073 Uiso 1 1 calc R U . . .
C8 C 0.6898(2) 0.6535(3) 0.5534(2) 0.0519(6) Uani 1 1 d . . . . .
H8 H 0.703584 0.731026 0.597525 0.062 Uiso 1 1 calc R U . . .

loop_
_atom_site_aniso_label
_atom_site_aniso_U_11
_atom_site_aniso_U_22
_atom_site_aniso_U_33
_atom_site_aniso_U_23
_atom_site_aniso_U_13
_atom_site_aniso_U_12
Co1 0.0656(4) 0.0386(3) 0.0915(5) 0.000 0.0526(3) 0.000
O1 0.0488(10) 0.0606(12) 0.0850(14) -0.0061(11) 0.0340(10) -0.0052(9)
O2 0.0552(11) 0.0536(12) 0.0646(12) -0.0035(9) 0.0228(9) 0.0059(8)
O3 0.0726(14) 0.0578(13) 0.0937(16) -0.0067(11) 0.0488(13) 0.0125(11)
N1 0.0587(13) 0.0475(12) 0.0485(11) -0.0004(9) 0.0238(10) -0.0117(10)
N2 0.0783(16) 0.0420(12) 0.0761(15) -0.0009(11) 0.0484(14) 0.0029(11)
N3 0.0499(11) 0.0422(11) 0.0604(12) 0.0054(9) 0.0287(10) 0.0053(9)
C1 0.0514(14) 0.0634(18) 0.0513(13) 0.0024(12) 0.0173(11) -0.0126(12)
C2 0.0482(14) 0.0610(18) 0.0679(17) 0.0109(13) 0.0256(13) 0.0092(12)
C3 0.0580(15) 0.0488(15) 0.0584(14) -0.0009(11) 0.0275(12) 0.0045(12)
C4 0.0487(12) 0.0380(12) 0.0449(11) 0.0035(9) 0.0233(10) -0.0023(9)
C5 0.0536(13) 0.0383(12) 0.0454(11) 0.0021(9) 0.0259(10) -0.0066(10)
C6 0.0586(16) 0.0524(16) 0.0833(19) 0.0111(15) 0.0376(15) 0.0110(13)
C7 0.0484(14) 0.0591(17) 0.0665(16) 0.0157(13) 0.0213(12) -0.0009(12)
C8 0.0557(14) 0.0444(13) 0.0508(13) -0.0012(10) 0.0228(11) -0.0077(11)

loop_
_atom_type_symbol
_atom_type_description
_atom_type_scat_dispersion_real
_atom_type_scat_dispersion_imag
_atom_type_scat_source
C C 0.0033 0.0016 'International Tables Vol C Tables 4.2.6.8 and 6.1.1.4'
H H 0.0000 0.0000 'International Tables Vol C Tables 4.2.6.8 and 6.1.1.4'
Co Co 0.3494 0.9721 'International Tables Vol C Tables 4.2.6.8 and 6.1.1.4'
N N 0.0061 0.0033 'International Tables Vol C Tables 4.2.6.8 and 6.1.1.4'
O O 0.0106 0.0060 'International Tables Vol C Tables 4.2.6.8 and 6.1.1.4'

loop_
_geom_angle_atom_site_label_1
_geom_angle_atom_site_label_2
_geom_angle_atom_site_label_3
_geom_angle
_geom_angle_site_symmetry_1
_geom_angle_site_symmetry_3
_geom_angle_publ_flag
O1 Co1 O1 87.11(12) . 2_655 ?
O1 Co1 O2 57.74(8) 2_655 2_655 ?
O1 Co1 O2 57.74(8) . . ?
O1 Co1 O2 87.87(8) 2_655 . ?
O1 Co1 O2 87.86(8) . 2_655 ?
O2 Co1 O2 133.59(11) 2_655 . ?
N1 Co1 O1 95.22(9) 2_655 . ?
N1 Co1 O1 95.22(9) . 2_655 ?
N1 Co1 O1 170.71(8) . . ?
N1 Co1 O1 170.71(8) 2_655 2_655 ?
N1 Co1 O2 131.24(8) 2_655 2_655 ?
N1 Co1 O2 131.24(8) . . ?
N1 Co1 O2 85.80(9) . 2_655 ?
N1 Co1 O2 85.80(8) 2_655 . ?
N1 Co1 N1 83.92(12) 2_655 . ?
N3 O1 Co1 93.37(16) . . ?
N3 O2 Co1 93.31(15) . . ?
C1 N1 Co1 132.23(19) . . ?
C1 N1 C5 118.2(2) . . ?
C5 N1 Co1 109.10(18) . . ?
C6 N2 C5 117.1(2) . . ?
O2 N3 O1 115.6(2) . . ?
O3 N3 O1 121.8(2) . . ?
O3 N3 O2 122.6(2) . . ?
N1 C1 H1 118.5 . . ?
N1 C1 C2 123.0(3) . . ?
C2 C1 H1 118.5 . . ?
C1 C2 H2 120.3 . . ?
C3 C2 C1 119.4(3) . . ?
C3 C2 H2 120.3 . . ?
C2 C3 H3 120.5 . . ?
C2 C3 C4 119.0(3) . . ?
C4 C3 H3 120.5 . . ?
C5 C4 C3 117.7(2) . . ?
C5 C4 C8 116.5(2) . . ?
C8 C4 C3 125.8(2) . . ?
N1 C5 N2 113.5(2) . . ?
N1 C5 C4 122.6(2) . . ?
N2 C5 C4 123.9(2) . . ?
N2 C6 H6 118.2 . . ?
N2 C6 C7 123.7(3) . . ?
C7 C6 H6 118.2 . . ?
C6 C7 H7 120.2 . . ?
C8 C7 C6 119.6(3) . . ?
C8 C7 H7 120.2 . . ?
C4 C8 H8 120.4 . . ?
C7 C8 C4 119.1(3) . . ?
C7 C8 H8 120.4 . . ?

loop_
_geom_bond_atom_site_label_1
_geom_bond_atom_site_label_2
_geom_bond_distance
_geom_bond_site_symmetry_2
_geom_bond_publ_flag
Co1 O1 2.205(2) . ?
Co1 O1 2.205(2) 2_655 ?
Co1 O2 2.210(2) 2_655 ?
Co1 O2 2.210(2) . ?
Co1 N1 2.120(2) 2_655 ?
Co1 N1 2.120(2) . ?
O1 N3 1.262(3) . ?
O2 N3 1.256(3) . ?
O3 N3 1.217(3) . ?
N1 C1 1.315(4) . ?
N1 C5 1.356(3) . ?
N2 C5 1.358(4) . ?
N2 C6 1.306(4) . ?
C1 H1 0.9300 . ?
C1 C2 1.407(5) . ?
C2 H2 0.9300 . ?
C2 C3 1.354(4) . ?
C3 H3 0.9300 . ?
C3 C4 1.413(4) . ?
C4 C5 1.400(3) . ?
C4 C8 1.409(4) . ?
C6 H6 0.9300 . ?
C6 C7 1.391(5) . ?
C7 H7 0.9300 . ?
C7 C8 1.359(4) . ?
C8 H8 0.9300 . ?

loop_
_geom_torsion_atom_site_label_1
_geom_torsion_atom_site_label_2
_geom_torsion_atom_site_label_3
_geom_torsion_atom_site_label_4
_geom_torsion
_geom_torsion_site_symmetry_1
_geom_torsion_site_symmetry_2
_geom_torsion_site_symmetry_3
_geom_torsion_site_symmetry_4
_geom_torsion_publ_flag
Co1 O1 N3 O2 1.0(2) . . . . ?
Co1 O1 N3 O3 -177.3(2) . . . . ?
Co1 O2 N3 O1 -1.0(2) . . . . ?
Co1 O2 N3 O3 177.2(2) . . . . ?
Co1 N1 C1 C2 -168.6(2) . . . . ?
Co1 N1 C5 N2 -6.4(3) . . . . ?
Co1 N1 C5 C4 172.26(18) . . . . ?
N1 C1 C2 C3 -1.7(5) . . . . ?
N2 C6 C7 C8 -2.0(5) . . . . ?
C1 N1 C5 N2 -179.2(2) . . . . ?
C1 N1 C5 C4 -0.6(4) . . . . ?
C1 C2 C3 C4 -0.5(5) . . . . ?
C2 C3 C4 C5 2.0(4) . . . . ?
C2 C3 C4 C8 -178.0(3) . . . . ?
C3 C4 C5 N1 -1.5(4) . . . . ?
C3 C4 C5 N2 177.0(2) . . . . ?
C3 C4 C8 C7 -178.5(3) . . . . ?
C5 N1 C1 C2 2.3(4) . . . . ?
C5 N2 C6 C7 0.6(4) . . . . ?
C5 C4 C8 C7 1.5(4) . . . . ?
C6 N2 C5 N1 -179.4(2) . . . . ?
C6 N2 C5 C4 2.0(4) . . . . ?
C6 C7 C8 C4 0.8(4) . . . . ?
C8 C4 C5 N1 178.5(2) . . . . ?
C8 C4 C5 N2 -3.0(4) . . . . ?

loop_
_smtbx_masks_void_nr
_smtbx_masks_void_average_x
_smtbx_masks_void_average_y
_smtbx_masks_void_average_z
_smtbx_masks_void_volume
_smtbx_masks_void_count_electrons
_smtbx_masks_void_content
1 0.248 0.070 0.247 15.0 1.7 ?
2 0.252 0.430 0.753 15.0 1.8 ?
3 0.748 0.570 0.247 15.0 1.7 ?
4 0.752 -0.070 0.753 15.0 1.8 ?
